data_1565263
loop_
_publ_author_name
'Balijapelly, Srikanth'
'Ghosh, Kartik'
'Chernatynskiy, Aleksandr V.'
'Choudhury, Amitava'

_publ_section_title
;
 Discovery of an olivine-type lithium manganese thiophosphate, LiMnPS
 <sub>4</sub> , <i>via</i> a building block approach
;
_journal_issue 97
_journal_name_full 'Chemical Communications'
_journal_page_first 13182
_journal_page_last 13185
_journal_paper_doi 10.1039/D1CC05168G
_journal_volume 57
_journal_year 2021
_chemical_formula_sum 'Li Mn P S4'
_chemical_formula_weight 221.09
_space_group_crystal_system orthorhombic
_space_group_IT_number 62
_space_group_name_Hall '-P 2ac 2n'
_space_group_name_H-M_alt 'P n m a'
_audit_creation_method SHELXL-2018/3
_audit_update_record
;
2021-09-13 deposited with the CCDC.	2021-11-16 downloaded from the CCDC.
;
_cell_angle_alpha 90
_cell_angle_beta 90
_cell_angle_gamma 90
_cell_formula_units_Z 4
_cell_length_a 12.540(3)
_cell_length_b 7.6545(16)
_cell_length_c 5.8345(12)
_cell_measurement_reflns_used 1423
_cell_measurement_temperature 300(2)
_cell_measurement_theta_max 27.36
_cell_measurement_theta_min 3.25
_cell_volume 560.0(2)
_computing_cell_refinement 'Bruker SAINT'
_computing_data_collection 'Bruker APEX2'
_computing_data_reduction 'Bruker SAINT'
_computing_molecular_graphics 'Bruker SHELXTL'
_computing_publication_material 'Bruker SHELXTL'
_computing_structure_refinement 'SHELXL-2018/3 (Sheldrick, 2018)'
_computing_structure_solution 'SHELXS-97 (Sheldrick, 2008)'
_diffrn_ambient_temperature 300(2)
_diffrn_measured_fraction_theta_full 1.000
_diffrn_measured_fraction_theta_max 0.985
_diffrn_measurement_device_type 'Bruker APEX-II CCD'
_diffrn_measurement_method '\w scans'
_diffrn_radiation_monochromator graphite
_diffrn_radiation_source 'sealed tube'
_diffrn_radiation_type MoK\a
_diffrn_radiation_wavelength 0.71073
_diffrn_reflns_av_R_equivalents 0.0505
_diffrn_reflns_av_unetI/netI 0.0276
_diffrn_reflns_Laue_measured_fraction_full 1.000
_diffrn_reflns_Laue_measured_fraction_max 0.985
_diffrn_reflns_limit_h_max 16
_diffrn_reflns_limit_h_min -16
_diffrn_reflns_limit_k_max 9
_diffrn_reflns_limit_k_min -10
_diffrn_reflns_limit_l_max 7
_diffrn_reflns_limit_l_min -7
_diffrn_reflns_number 6207
_diffrn_reflns_point_group_measured_fraction_full 1.000
_diffrn_reflns_point_group_measured_fraction_max 0.985
_diffrn_reflns_theta_full 25.242
_diffrn_reflns_theta_max 28.275
_diffrn_reflns_theta_min 3.249
_exptl_absorpt_coefficient_mu 3.971
_exptl_absorpt_correction_T_max 0.7457
_exptl_absorpt_correction_T_min 0.5701
_exptl_absorpt_correction_type multi-scan
_exptl_absorpt_process_details '(SADABS; Bruker, 2008)'
_exptl_crystal_colour yellow
_exptl_crystal_density_diffrn 2.622
_exptl_crystal_density_meas ?
_exptl_crystal_density_method none
_exptl_crystal_description irregular
_exptl_crystal_F_000 428
_exptl_crystal_size_max 0.080
_exptl_crystal_size_mid 0.050
_exptl_crystal_size_min 0.040
_refine_diff_density_max 0.895
_refine_diff_density_min -0.699
_refine_diff_density_rms 0.181
_refine_ls_extinction_method none
_refine_ls_goodness_of_fit_ref 1.112
_refine_ls_hydrogen_treatment undef
_refine_ls_matrix_type full
_refine_ls_number_parameters 40
_refine_ls_number_reflns 735
_refine_ls_number_restraints 0
_refine_ls_restrained_S_all 1.112
_refine_ls_R_factor_all 0.0395
_refine_ls_R_factor_gt 0.0330
_refine_ls_shift/su_max 0.000
_refine_ls_shift/su_mean 0.000
_refine_ls_structure_factor_coef Fsqd
_refine_ls_weighting_details 'w=1/[\s^2^(Fo^2^)+(0.0468P)^2^+0.2744P] where P=(Fo^2^+2Fc^2^)/3'
_refine_ls_weighting_scheme calc
_refine_ls_wR_factor_gt 0.0806
_refine_ls_wR_factor_ref 0.0852
_reflns_Friedel_coverage 0.000
_reflns_number_gt 643
_reflns_number_total 735
_reflns_threshold_expression 'I > 2\s(I)'
_cod_data_source_file d1cc05168g2.cif
_cod_data_source_block sad
_cod_depositor_comments
;
The following automatic conversions were performed:

data item '_exptl_crystal_density_meas' value 'none' was changed to
'?' -- the value is perceived as not measured.

Automatic conversion script
Id: cif_fix_values 7556 2019-12-06 15:28:31Z antanas 
;
_cod_database_code 1565263
_shelx_shelxl_version_number 2018/3
_shelx_space_group_comment
;
The symmetry employed for this shelxl refinement is uniquely defined
by the following loop, which should always be used as a source of
symmetry information in preference to the above space-group names.
They are only intended as comments.
;
_shelx_estimated_absorpt_t_min 0.742
_shelx_estimated_absorpt_t_max 0.857

loop_
_space_group_symop_operation_xyz
'x, y, z'
'-x+1/2, -y, z+1/2'
'-x, y+1/2, -z'
'x+1/2, -y+1/2, -z+1/2'
'-x, -y, -z'
'x-1/2, y, -z-1/2'
'x, -y-1/2, z'
'-x-1/2, y-1/2, z-1/2'

loop_
_atom_site_label
_atom_site_type_symbol
_atom_site_fract_x
_atom_site_fract_y
_atom_site_fract_z
_atom_site_U_iso_or_equiv
_atom_site_adp_type
_atom_site_occupancy
_atom_site_site_symmetry_order
_atom_site_calc_flag
_atom_site_refinement_flags_posn
_atom_site_refinement_flags_adp
_atom_site_refinement_flags_occupancy
_atom_site_disorder_assembly
_atom_site_disorder_group
Mn1 Mn 0.000000 0.000000 0.500000 0.0251(2) Uani 1 2 d S . P . .
P1 P 0.09106(8) 0.250000 0.10640(15) 0.0134(2) Uani 1 2 d S T P . .
S1 S 0.16492(6) 0.03569(11) 0.24284(11) 0.0182(2) Uani 1 1 d . . . . .
S2 S -0.06246(8) 0.250000 0.24092(15) 0.0159(2) Uani 1 2 d S T P . .
S3 S 0.09467(8) 0.250000 -0.24201(14) 0.0168(3) Uani 1 2 d S T P . .
Li1 Li -0.2281(7) 0.250000 -0.0109(12) 0.0302(17) Uani 1 2 d S T P . .

loop_
_atom_site_aniso_label
_atom_site_aniso_U_11
_atom_site_aniso_U_22
_atom_site_aniso_U_33
_atom_site_aniso_U_23
_atom_site_aniso_U_13
_atom_site_aniso_U_12
Mn1 0.0298(4) 0.0245(4) 0.0210(4) 0.0083(2) 0.0068(3) 0.0007(3)
P1 0.0168(5) 0.0164(5) 0.0070(4) 0.000 0.0000(3) 0.000
S1 0.0214(4) 0.0206(4) 0.0127(4) 0.0014(2) 0.0008(2) 0.0045(3)
S2 0.0151(5) 0.0202(5) 0.0126(5) 0.000 0.0007(3) 0.000
S3 0.0225(5) 0.0207(5) 0.0073(5) 0.000 0.0007(3) 0.000
Li1 0.030(4) 0.036(4) 0.025(4) 0.000 -0.006(3) 0.000

loop_
_atom_type_symbol
_atom_type_description
_atom_type_scat_dispersion_real
_atom_type_scat_dispersion_imag
_atom_type_scat_source
Li Li -0.0003 0.0001 'International Tables Vol C Tables 4.2.6.8 and 6.1.1.4'
P P 0.1023 0.0942 'International Tables Vol C Tables 4.2.6.8 and 6.1.1.4'
S S 0.1246 0.1234 'International Tables Vol C Tables 4.2.6.8 and 6.1.1.4'
Mn Mn 0.3368 0.7283 'International Tables Vol C Tables 4.2.6.8 and 6.1.1.4'

loop_
_geom_angle_atom_site_label_1
_geom_angle_atom_site_label_2
_geom_angle_atom_site_label_3
_geom_angle
_geom_angle_site_symmetry_1
_geom_angle_site_symmetry_3
_geom_angle_publ_flag
S2 Mn1 S2 180.0 . 5_556 ?
S2 Mn1 S1 100.25(3) . 5_556 ?
S2 Mn1 S1 79.75(3) 5_556 5_556 ?
S2 Mn1 S1 79.75(3) . . ?
S2 Mn1 S1 100.25(3) 5_556 . ?
S1 Mn1 S1 180.0 5_556 . ?
S2 Mn1 S3 93.78(3) . 5 ?
S2 Mn1 S3 86.22(3) 5_556 5 ?
S1 Mn1 S3 84.07(3) 5_556 5 ?
S1 Mn1 S3 95.93(3) . 5 ?
S2 Mn1 S3 86.22(3) . 1_556 ?
S2 Mn1 S3 93.78(3) 5_556 1_556 ?
S1 Mn1 S3 95.93(3) 5_556 1_556 ?
S1 Mn1 S3 84.07(3) . 1_556 ?
S3 Mn1 S3 180.00(3) 5 1_556 ?
S3 P1 S1 112.28(4) . 7_565 ?
S3 P1 S1 112.28(4) . . ?
S1 P1 S1 106.66(6) 7_565 . ?
S3 P1 S2 113.45(6) . . ?
S1 P1 S2 105.81(4) 7_565 . ?
S1 P1 S2 105.81(4) . . ?
P1 S1 Mn1 87.03(4) . . ?
P1 S1 Li1 87.83(12) . 6_656 ?
Mn1 S1 Li1 97.43(17) . 6_656 ?
P1 S1 Li1 126.12(15) . 5 ?
Mn1 S1 Li1 116.38(16) . 5 ?
Li1 S1 Li1 130.90(4) 6_656 5 ?
P1 S2 Li1 122.55(18) . . ?
P1 S2 Mn1 86.54(3) . 3_556 ?
Li1 S2 Mn1 126.19(7) . 3_556 ?
P1 S2 Mn1 86.54(3) . . ?
Li1 S2 Mn1 126.19(7) . . ?
Mn1 S2 Mn1 96.68(3) 3_556 . ?
P1 S3 Li1 124.25(18) . 6_655 ?
P1 S3 Mn1 123.08(3) . 1_554 ?
Li1 S3 Mn1 93.74(12) 6_655 1_554 ?
P1 S3 Mn1 123.08(3) . 3 ?
Li1 S3 Mn1 93.74(12) 6_655 3 ?
Mn1 S3 Mn1 89.90(3) 1_554 3 ?
S2 Li1 S1 94.2(2) . 4_455 ?
S2 Li1 S1 94.2(2) . 6_556 ?
S1 Li1 S1 77.0(2) 4_455 6_556 ?
S2 Li1 S3 177.7(3) . 6 ?
S1 Li1 S3 84.0(2) 4_455 6 ?
S1 Li1 S3 84.0(2) 6_556 6 ?
S2 Li1 S1 92.9(2) . 5 ?
S1 Li1 S1 162.7(3) 4_455 5 ?
S1 Li1 S1 86.70(4) 6_556 5 ?
S3 Li1 S1 88.48(18) 6 5 ?
S2 Li1 S1 92.9(2) . 3 ?
S1 Li1 S1 86.70(4) 4_455 3 ?
S1 Li1 S1 162.7(3) 6_556 3 ?
S3 Li1 S1 88.48(18) 6 3 ?
S1 Li1 S1 108.7(3) 5 3 ?

loop_
_geom_bond_atom_site_label_1
_geom_bond_atom_site_label_2
_geom_bond_distance
_geom_bond_site_symmetry_2
_geom_bond_publ_flag
Mn1 S2 2.5613(7) . ?
Mn1 S2 2.5613(7) 5_556 ?
Mn1 S1 2.5696(8) 5_556 ?
Mn1 S1 2.5696(8) . ?
Mn1 S3 2.7087(7) 5 ?
Mn1 S3 2.7087(7) 1_556 ?
P1 S3 2.0333(13) . ?
P1 S1 2.0451(10) 7_565 ?
P1 S1 2.0451(10) . ?
P1 S2 2.0791(14) . ?
S1 Li1 2.634(6) 6_656 ?
S1 Li1 2.691(5) 5 ?
S2 Li1 2.545(8) . ?
S3 Li1 2.649(8) 6_655 ?
